data_4033868
loop_
_publ_author_name
'Butler, Nicholas M.'
'Bremner, John B.'
'Willis, Anthony C.'
'Lucantoni, Leonardo'
'Avery, Vicky M.'
'Keller, Paul A.'

_publ_section_title
;
 Desymmetrization Reactions of Indigo with Grignard Reagents for the
 Synthesis of Selective Antiplasmodial
 [1<i>H</i>,3'<i>H</i>]-3-Aryl-2,2'-diindol-3'-ones.
;
_journal_issue 17
_journal_name_full 'The Journal of organic chemistry'
_journal_page_first 11228
_journal_page_last 11239
_journal_paper_doi 10.1021/acs.joc.9b01442
_journal_volume 84
_journal_year 2019
_chemical_compound_source ' from U of Wollongong'
_chemical_formula_moiety 'C27 H22 N2 O3'
_chemical_formula_sum 'C27 H22 N2 O3'
_chemical_formula_weight 422.48
_space_group_IT_number 14
_space_group_name_Hall '-P 2ybc'
_space_group_name_H-M_alt 'P 1 21/c 1'
_symmetry_cell_setting monoclinic
_symmetry_space_group_name_Hall '-P 2ybc'
_symmetry_space_group_name_H-M 'P 1 21/c 1'
_atom_sites_solution_hydrogens difmap
_atom_sites_solution_primary direct
_audit_creation_date 17-01-24
_audit_creation_method CRYSTALS_ver_14.40
_audit_update_record
;
2017-01-24 - Report on C27 H22 N2 O3 
             by Anthony C. Willis
             for Paul Keller

2017-01-24 - details of refinement in _refine_special_details below

2017-01-24 - passes checkcif tests with no significant warnings  
;
_cell_angle_alpha 90
_cell_angle_beta 100.4899(8)
_cell_angle_gamma 90
_cell_formula_units_Z 4
_cell_length_a 9.4461(1)
_cell_length_b 10.2612(1)
_cell_length_c 23.0912(2)
_cell_measurement_reflns_used 23922
_cell_measurement_temperature 150
_cell_measurement_theta_max 74
_cell_measurement_theta_min 4
_cell_volume 2200.78(4)
_computing_cell_refinement 'CrysAlisPro 1.171.38.43 (Rigaku OD, 2016)'
_computing_data_collection 'CrysAlisPro 1.171.38.43 (Rigaku OD, 2016)'
_computing_data_reduction 'CrysAlisPro 1.171.38.43 (Rigaku OD, 2016)'
_computing_molecular_graphics 'PLATON (Spek, 2008)'
_computing_publication_material 'CRYSTALS (Betteridge et al., 2003)'
_computing_structure_refinement 'CRYSTALS (Betteridge et al., 2003)'
_computing_structure_solution 'SIR92 (Altomare et al., 1994)'
_diffrn_ambient_environment N~2~
_diffrn_ambient_temperature 150
_diffrn_detector 'CCD plate'
_diffrn_detector_type EosS2
_diffrn_measured_fraction_theta_full 1.000
_diffrn_measured_fraction_theta_max 1.000
_diffrn_measurement_device 'four-circle diffractometer'
_diffrn_measurement_device_type 'SuperNova, Dual, Cu at zero, EosS2'
_diffrn_measurement_method '\w scans'
_diffrn_radiation_monochromator mirror
_diffrn_radiation_probe x-ray
_diffrn_radiation_type 'Cu K\a'
_diffrn_radiation_wavelength 1.54184
_diffrn_reflns_av_R_equivalents 0.031
_diffrn_reflns_av_sigmaI/netI 0.0333
_diffrn_reflns_limit_h_max 11
_diffrn_reflns_limit_h_min -11
_diffrn_reflns_limit_k_max 12
_diffrn_reflns_limit_k_min -12
_diffrn_reflns_limit_l_max 28
_diffrn_reflns_limit_l_min -28
_diffrn_reflns_number 42054
_diffrn_reflns_theta_full 73.674
_diffrn_reflns_theta_max 73.674
_diffrn_reflns_theta_min 3.894
_diffrn_source 'micro-focus sealed X-ray tube'
_diffrn_source_type 'SuperNova (Cu) X-ray Source'
_diffrn_standards_number 0
_exptl_absorpt_coefficient_mu 0.672
_exptl_absorpt_correction_T_max 0.96
_exptl_absorpt_correction_T_min 0.65
_exptl_absorpt_correction_type multi-scan
_exptl_absorpt_process_details
;
CrysAlisPro version 1.171.38.43 (Rigaku Oxford Diffraction, 2016)
(Release 29 April 2016; compiled 27 May 2016,16:53)
Empirical absorption correction using spherical harmonics,
 implemented in SCALE3 ABSPACK scaling algorithm.
;
_exptl_crystal_colour orange
_exptl_crystal_density_diffrn 1.275
_exptl_crystal_density_method 'not measured'
_exptl_crystal_description plate
_exptl_crystal_F_000 888
_exptl_crystal_size_max 0.437
_exptl_crystal_size_mid 0.229
_exptl_crystal_size_min 0.053
_refine_diff_density_max 0.21
_refine_diff_density_min -0.16
_refine_ls_extinction_method None
_refine_ls_goodness_of_fit_ref 1.0004
_refine_ls_hydrogen_treatment constr
_refine_ls_matrix_type full
_refine_ls_number_parameters 289
_refine_ls_number_reflns 4448
_refine_ls_number_restraints 0
_refine_ls_R_factor_all 0.0376
_refine_ls_R_factor_gt 0.0362
_refine_ls_shift/su_max 0.0015502
_refine_ls_shift/su_mean 0.0003205
_refine_ls_structure_factor_coef Fsqd
_refine_ls_weighting_details
;
 Method= Modified Sheldrick 
 w=1/[\s^2^(F^2^) + ( 0.04P)^2^ + 1.01P] 
 ,where P=(max(Fo^2^,0) + 2Fc^2^)/3 
;
_refine_ls_weighting_scheme calc
_refine_ls_wR_factor_all 0.0895
_refine_ls_wR_factor_gt 0.0882
_refine_ls_wR_factor_ref 0.0895
_reflns_limit_h_max 11
_reflns_limit_h_min -11
_reflns_limit_k_max 12
_reflns_limit_k_min 0
_reflns_limit_l_max 28
_reflns_limit_l_min 0
_reflns_number_gt 4255
_reflns_number_total 4448
_reflns_threshold_expression I>2.0\s(I)
_oxford_diffrn_Wilson_B_factor 2.21
_oxford_diffrn_Wilson_scale 0.03
_oxford_refine_ls_r_factor_ref 0.0376
_oxford_refine_ls_scale 5.37(8)
_oxford_reflns_number_all 4448
_oxford_reflns_threshold_expression_ref I>-10.0\s(I)
_oxford_structure_analysis_title 'Z:\kel1701SNQ\Tony_kel1701SNQ_da At 10:16 on'
_cod_data_source_file jo9b01442_si_002.cif
_cod_data_source_block kel1701SNQ
_cod_original_sg_symbol_H-M 'P 1 21/c 1 '
_cod_database_code 4033868
_oxdiff_exptl_absorpt_empirical_details
;
Empirical correction (ABSPACK) includes:
- Absorption correction using spherical harmonics
- Frame scaling
;

loop_
_symmetry_equiv_pos_as_xyz
x,y,z
-x,-y,-z
-x,y+1/2,-z+1/2
x,-y+1/2,z+1/2

loop_
_atom_site_label
_atom_site_type_symbol
_atom_site_fract_x
_atom_site_fract_y
_atom_site_fract_z
_atom_site_U_iso_or_equiv
_atom_site_occupancy
_atom_site_adp_type
_atom_site_refinement_flags_posn
O1 O 0.88243(10) 0.80794(11) 0.40985(4) 0.0403 1.0000 Uani .
O2 O 0.67320(9) 1.20059(8) 0.39490(4) 0.0262 1.0000 Uani .
O3 O 0.75255(11) 1.04743(9) 0.33741(5) 0.0379 1.0000 Uani .
N1 N 0.61773(10) 0.75591(10) 0.28514(4) 0.0246 1.0000 Uani .
N2 N 0.57317(9) 1.00118(9) 0.38815(4) 0.0198 1.0000 Uani .
C1 C 0.74221(12) 0.69414(11) 0.26941(5) 0.0222 1.0000 Uani .
C2 C 0.74429(13) 0.62651(12) 0.21808(5) 0.0288 1.0000 Uani .
C3 C 0.87567(14) 0.57452(13) 0.21004(5) 0.0317 1.0000 Uani .
C4 C 0.99823(15) 0.58909(14) 0.25225(6) 0.0359 1.0000 Uani .
C5 C 0.99451(13) 0.65624(14) 0.30484(6) 0.0348 1.0000 Uani .
C6 C 0.86498(12) 0.70896(11) 0.31241(5) 0.0244 1.0000 Uani .
C7 C 0.81789(12) 0.78218(11) 0.36112(5) 0.0248 1.0000 Uani .
C8 C 0.65786(12) 0.80839(10) 0.33612(5) 0.0208 1.0000 Uani .
C9 C 0.55593(12) 0.87159(10) 0.36786(5) 0.0204 1.0000 Uani .
C10 C 0.43901(11) 0.81685(10) 0.38568(5) 0.0204 1.0000 Uani .
C11 C 0.37719(11) 0.91586(10) 0.41817(5) 0.0197 1.0000 Uani .
C12 C 0.25483(12) 0.91606(11) 0.44469(5) 0.0234 1.0000 Uani .
C13 C 0.22218(12) 1.02776(12) 0.47279(5) 0.0256 1.0000 Uani .
C14 C 0.30843(12) 1.13886(11) 0.47447(5) 0.0250 1.0000 Uani .
C15 C 0.42866(12) 1.14207(11) 0.44762(5) 0.0217 1.0000 Uani .
C16 C 0.46175(11) 1.02920(10) 0.41954(4) 0.0188 1.0000 Uani .
C17 C 0.39086(12) 0.67969(11) 0.37954(5) 0.0222 1.0000 Uani .
C18 C 0.37344(12) 0.61184(11) 0.32633(5) 0.0253 1.0000 Uani .
C19 C 0.32861(13) 0.48263(12) 0.32323(6) 0.0295 1.0000 Uani .
C20 C 0.29681(14) 0.42020(12) 0.37252(6) 0.0324 1.0000 Uani .
C21 C 0.31358(15) 0.48650(12) 0.42559(6) 0.0336 1.0000 Uani .
C22 C 0.36090(14) 0.61479(12) 0.42921(5) 0.0281 1.0000 Uani .
C23 C 0.67564(12) 1.08423(11) 0.37069(5) 0.0238 1.0000 Uani .
C24 C 0.77389(13) 1.30464(11) 0.38189(6) 0.0274 1.0000 Uani .
C25 C 0.73004(16) 1.41998(13) 0.41577(7) 0.0403 1.0000 Uani .
C26 C 0.92723(15) 1.26285(15) 0.40593(7) 0.0439 1.0000 Uani .
C27 C 0.74735(17) 1.33301(14) 0.31654(6) 0.0396 1.0000 Uani .
H21 H 0.6578 0.6161 0.1891 0.0366 1.0000 Uiso R
H31 H 0.8790 0.5266 0.1742 0.0388 1.0000 Uiso R
H41 H 1.0870 0.5521 0.2456 0.0443 1.0000 Uiso R
H51 H 1.0806 0.6667 0.3354 0.0437 1.0000 Uiso R
H121 H 0.1942 0.8391 0.4431 0.0282 1.0000 Uiso R
H131 H 0.1392 1.0302 0.4917 0.0316 1.0000 Uiso R
H141 H 0.2844 1.2163 0.4948 0.0302 1.0000 Uiso R
H151 H 0.4857 1.2190 0.4484 0.0273 1.0000 Uiso R
H181 H 0.3927 0.6574 0.2916 0.0291 1.0000 Uiso R
H191 H 0.3188 0.4357 0.2857 0.0356 1.0000 Uiso R
H201 H 0.2629 0.3299 0.3701 0.0395 1.0000 Uiso R
H211 H 0.2934 0.4424 0.4610 0.0408 1.0000 Uiso R
H221 H 0.3749 0.6597 0.4672 0.0337 1.0000 Uiso R
H251 H 0.7866 1.4966 0.4101 0.0578 1.0000 Uiso R
H252 H 0.7473 1.3983 0.4583 0.0591 1.0000 Uiso R
H253 H 0.6287 1.4438 0.4024 0.0605 1.0000 Uiso R
H261 H 0.9914 1.3361 0.4011 0.0654 1.0000 Uiso R
H262 H 0.9384 1.2458 0.4490 0.0653 1.0000 Uiso R
H263 H 0.9559 1.1853 0.3854 0.0649 1.0000 Uiso R
H271 H 0.7998 1.4124 0.3105 0.0582 1.0000 Uiso R
H272 H 0.6443 1.3479 0.3029 0.0599 1.0000 Uiso R
H273 H 0.7805 1.2603 0.2945 0.0586 1.0000 Uiso R

loop_
_atom_site_aniso_label
_atom_site_aniso_U_11
_atom_site_aniso_U_22
_atom_site_aniso_U_33
_atom_site_aniso_U_23
_atom_site_aniso_U_13
_atom_site_aniso_U_12
O1 0.0289(5) 0.0593(6) 0.0325(5) -0.0183(4) 0.0051(4) 0.0012(4)
O2 0.0286(4) 0.0192(4) 0.0353(4) -0.0007(3) 0.0177(3) -0.0051(3)
O3 0.0447(5) 0.0250(4) 0.0543(6) -0.0044(4) 0.0361(5) -0.0059(4)
N1 0.0253(5) 0.0269(5) 0.0234(5) 0.0011(4) 0.0094(4) 0.0022(4)
N2 0.0205(4) 0.0178(4) 0.0235(5) 0.0011(3) 0.0105(4) -0.0002(3)
C1 0.0248(5) 0.0214(5) 0.0225(5) 0.0015(4) 0.0102(4) 0.0002(4)
C2 0.0321(6) 0.0324(6) 0.0233(6) -0.0030(5) 0.0089(5) -0.0011(5)
C3 0.0394(7) 0.0338(7) 0.0260(6) -0.0054(5) 0.0168(5) 0.0005(5)
C4 0.0310(6) 0.0445(7) 0.0366(7) -0.0064(6) 0.0182(5) 0.0052(6)
C5 0.0241(6) 0.0481(8) 0.0337(7) -0.0089(6) 0.0098(5) 0.0023(5)
C6 0.0242(5) 0.0263(6) 0.0250(5) -0.0035(4) 0.0106(4) -0.0015(4)
C7 0.0229(5) 0.0268(6) 0.0266(6) -0.0053(5) 0.0097(4) -0.0027(4)
C8 0.0231(5) 0.0178(5) 0.0240(5) 0.0016(4) 0.0110(4) -0.0005(4)
C9 0.0223(5) 0.0181(5) 0.0225(5) 0.0011(4) 0.0086(4) 0.0009(4)
C10 0.0207(5) 0.0196(5) 0.0222(5) 0.0012(4) 0.0074(4) 0.0002(4)
C11 0.0202(5) 0.0199(5) 0.0199(5) 0.0026(4) 0.0061(4) 0.0013(4)
C12 0.0207(5) 0.0242(5) 0.0270(5) 0.0031(4) 0.0088(4) -0.0009(4)
C13 0.0221(5) 0.0288(6) 0.0285(6) 0.0038(5) 0.0118(4) 0.0042(4)
C14 0.0287(6) 0.0220(5) 0.0265(5) 0.0012(4) 0.0109(4) 0.0058(4)
C15 0.0241(5) 0.0191(5) 0.0230(5) 0.0017(4) 0.0070(4) 0.0012(4)
C16 0.0185(5) 0.0205(5) 0.0188(5) 0.0034(4) 0.0068(4) 0.0019(4)
C17 0.0212(5) 0.0191(5) 0.0276(6) -0.0003(4) 0.0083(4) -0.0008(4)
C18 0.0251(5) 0.0257(6) 0.0266(6) -0.0009(4) 0.0083(4) -0.0001(4)
C19 0.0307(6) 0.0254(6) 0.0331(6) -0.0070(5) 0.0079(5) -0.0008(5)
C20 0.0368(7) 0.0197(6) 0.0420(7) -0.0026(5) 0.0103(5) -0.0037(5)
C21 0.0453(7) 0.0238(6) 0.0349(7) 0.0027(5) 0.0155(6) -0.0054(5)
C22 0.0363(6) 0.0228(6) 0.0276(6) -0.0014(4) 0.0121(5) -0.0041(5)
C23 0.0257(5) 0.0196(5) 0.0293(6) 0.0028(4) 0.0132(4) -0.0004(4)
C24 0.0286(6) 0.0209(6) 0.0363(6) 0.0005(5) 0.0156(5) -0.0080(4)
C25 0.0480(8) 0.0259(6) 0.0539(8) -0.0092(6) 0.0270(7) -0.0117(6)
C26 0.0290(7) 0.0439(8) 0.0600(9) 0.0007(7) 0.0110(6) -0.0059(6)
C27 0.0550(8) 0.0285(7) 0.0383(7) 0.0055(5) 0.0167(6) -0.0093(6)

loop_
_atom_type_symbol
_atom_type_scat_dispersion_real
_atom_type_scat_dispersion_imag
_atom_type_scat_Cromer_Mann_a1
_atom_type_scat_Cromer_Mann_b1
_atom_type_scat_Cromer_Mann_a2
_atom_type_scat_Cromer_Mann_b2
_atom_type_scat_Cromer_Mann_a3
_atom_type_scat_Cromer_Mann_b3
_atom_type_scat_Cromer_Mann_a4
_atom_type_scat_Cromer_Mann_b4
_atom_type_scat_Cromer_Mann_c
_atom_type_scat_source
C 0.0181 0.0091 2.3100 20.8439 1.0200 10.2075 1.5886 0.5687 0.8650 51.6512 0.2156 'International Tables Vol C 4.2.6.8 and 6.1.1.4'
H 0.0000 0.0000 0.4930 10.5109 0.3229 26.1257 0.1402 3.1424 0.0408 57.7998 0.0030 'International Tables Vol C 4.2.6.8 and 6.1.1.4'
N 0.0311 0.0180 12.2126 0.0057 3.1322 9.8933 2.0125 28.9975 1.1663 0.5826 -11.5290 'International Tables Vol C 4.2.6.8 and 6.1.1.4'
O 0.0492 0.0322 3.0485 13.2771 2.2868 5.7011 1.5463 0.3239 0.8670 32.9089 0.2508 'International Tables Vol C 4.2.6.8 and 6.1.1.4'

loop_
_geom_angle_atom_site_label_1
_geom_angle_atom_site_label_2
_geom_angle_atom_site_label_3
_geom_angle
_geom_angle_publ_flag
C23 O2 C24 119.97(8) yes
C1 N1 C8 107.27(9) yes
C9 N2 C16 108.12(8) yes
C9 N2 C23 121.44(9) yes
C16 N2 C23 129.92(9) yes
N1 C1 C2 125.42(11) yes
N1 C1 C6 112.64(10) yes
C2 C1 C6 121.94(11) yes
C1 C2 C3 117.40(11) yes
C1 C2 H21 120.8 no
C3 C2 H21 121.8 no
C2 C3 C4 121.17(11) yes
C2 C3 H31 118.4 no
C4 C3 H31 120.4 no
C3 C4 C5 121.01(12) yes
C3 C4 H41 119.4 no
C5 C4 H41 119.6 no
C4 C5 C6 117.75(12) yes
C4 C5 H51 121.9 no
C6 C5 H51 120.4 no
C1 C6 C5 120.72(11) yes
C1 C6 C7 105.66(10) yes
C5 C6 C7 133.59(11) yes
C6 C7 O1 130.24(11) yes
C6 C7 C8 102.31(9) yes
O1 C7 C8 127.26(10) yes
C7 C8 N1 112.03(9) yes
C7 C8 C9 125.45(10) yes
N1 C8 C9 122.16(10) yes
C8 C9 N2 122.54(9) yes
C8 C9 C10 127.56(10) yes
N2 C9 C10 109.77(9) yes
C9 C10 C11 106.96(9) yes
C9 C10 C17 127.85(10) yes
C11 C10 C17 124.88(9) yes
C10 C11 C12 132.01(10) yes
C10 C11 C16 108.10(9) yes
C12 C11 C16 119.87(10) yes
C11 C12 C13 118.62(10) yes
C11 C12 H121 120.6 no
C13 C12 H121 120.8 no
C12 C13 C14 120.78(10) yes
C12 C13 H131 120.3 no
C14 C13 H131 119.0 no
C13 C14 C15 121.76(10) yes
C13 C14 H141 119.7 no
C15 C14 H141 118.6 no
C14 C15 C16 117.36(10) yes
C14 C15 H151 121.0 no
C16 C15 H151 121.6 no
N2 C16 C11 107.05(9) yes
N2 C16 C15 131.36(10) yes
C11 C16 C15 121.59(10) yes
C10 C17 C18 122.98(10) yes
C10 C17 C22 118.64(10) yes
C18 C17 C22 118.38(10) yes
C17 C18 C19 120.48(11) yes
C17 C18 H181 118.4 no
C19 C18 H181 121.1 no
C18 C19 C20 120.55(11) yes
C18 C19 H191 119.5 no
C20 C19 H191 119.9 no
C19 C20 C21 119.51(11) yes
C19 C20 H201 120.5 no
C21 C20 H201 120.0 no
C20 C21 C22 120.19(12) yes
C20 C21 H211 120.1 no
C22 C21 H211 119.7 no
C17 C22 C21 120.86(11) yes
C17 C22 H221 119.7 no
C21 C22 H221 119.4 no
N2 C23 O2 111.19(9) yes
N2 C23 O3 121.23(10) yes
O2 C23 O3 127.58(10) yes
O2 C24 C25 102.12(9) yes
O2 C24 C26 108.94(10) yes
C25 C24 C26 111.36(12) yes
O2 C24 C27 109.98(10) yes
C25 C24 C27 110.68(11) yes
C26 C24 C27 113.18(11) yes
C24 C25 H251 110.6 no
C24 C25 H252 109.0 no
H251 C25 H252 108.7 no
C24 C25 H253 111.9 no
H251 C25 H253 106.5 no
H252 C25 H253 110.0 no
C24 C26 H261 108.0 no
C24 C26 H262 109.6 no
H261 C26 H262 106.9 no
C24 C26 H263 112.2 no
H261 C26 H263 109.4 no
H262 C26 H263 110.4 no
C24 C27 H271 107.8 no
C24 C27 H272 109.0 no
H271 C27 H272 109.0 no
C24 C27 H273 111.1 no
H271 C27 H273 109.9 no
H272 C27 H273 110.0 no

loop_
_geom_bond_atom_site_label_1
_geom_bond_atom_site_label_2
_geom_bond_distance
_geom_bond_publ_flag
O1 C7 1.2074(15) yes
O2 C23 1.3203(14) yes
O2 C24 1.4963(13) yes
O3 C23 1.2099(14) yes
N1 C1 1.4394(14) yes
N1 C8 1.2874(15) yes
N2 C9 1.4095(14) yes
N2 C16 1.4120(13) yes
N2 C23 1.4028(14) yes
C1 C2 1.3767(16) yes
C1 C6 1.3910(16) yes
C2 C3 1.3940(17) yes
C2 H21 0.963 no
C3 C4 1.379(2) yes
C3 H31 0.968 no
C4 C5 1.4022(18) yes
C4 H41 0.958 no
C5 C6 1.3778(16) yes
C5 H51 0.980 no
C6 C7 1.4865(15) yes
C7 C8 1.5405(15) yes
C8 C9 1.4633(14) yes
C9 C10 1.3676(15) yes
C10 C11 1.4476(15) yes
C10 C17 1.4779(15) yes
C11 C12 1.4031(14) yes
C11 C16 1.4080(15) yes
C12 C13 1.3794(16) yes
C12 H121 0.972 no
C13 C14 1.3976(17) yes
C13 H131 0.964 no
C14 C15 1.3899(15) yes
C14 H141 0.970 no
C15 C16 1.3904(15) yes
C15 H151 0.954 no
C17 C18 1.3956(16) yes
C17 C22 1.3991(16) yes
C18 C19 1.3897(17) yes
C18 H181 0.973 no
C19 C20 1.3858(18) yes
C19 H191 0.982 no
C20 C21 1.3852(18) yes
C20 H201 0.978 no
C21 C22 1.3879(17) yes
C21 H211 0.984 no
C22 H221 0.977 no
C24 C25 1.5174(17) yes
C24 C26 1.5157(19) yes
C24 C27 1.5123(18) yes
C25 H251 0.973 no
C25 H252 0.990 no
C25 H253 0.982 no
C26 H261 0.984 no
C26 H262 0.996 no
C26 H263 0.989 no
C27 H271 0.977 no
C27 H272 0.980 no
C27 H273 0.987 no

loop_
_geom_contact_atom_site_label_1
_geom_contact_atom_site_label_2
_geom_contact_distance
_geom_contact_site_symmetry_2
_geom_contact_publ_flag
O1 O3 3.0976(15) . no
O2 C15 2.8640(14) . no
O3 C27 2.9687(17) . no
O3 C8 2.6092(14) . no
O3 C7 2.8224(15) . no
O3 C26 3.0268(18) . no
N1 C17 3.4142(15) . no
N1 C18 3.0355(15) . no
N2 C13 3.4461(15) 2_676 no
C2 C16 3.5541(15) 3_645 no
C4 C19 3.4288(19) 1_655 no
C5 C19 3.5813(18) 1_655 no
C5 C18 3.5524(17) 1_655 no
C7 C23 3.4013(16) . no
C8 C18 3.3340(16) . no
C11 C15 3.3543(16) 2_676 no
C11 C14 3.5496(16) 2_676 no
C12 C15 3.5737(16) 2_676 no
C12 C22 3.2892(17) . no
C13 C16 3.5685(15) 2_676 no
C14 C16 3.4267(15) 2_676 no
C15 C16 3.5232(15) 2_676 no
C15 C20 3.4521(17) 1_565 no
C16 C14 3.4267(15) 2_676 no
C16 C15 3.5232(15) 2_676 no
C16 C2 3.5541(15) 3_655 no
C16 C13 3.5685(15) 2_676 no
C17 N1 3.4142(15) . no
C18 C5 3.5524(17) 1_455 no
C18 N1 3.0355(15) . no
C18 C8 3.3340(16) . no
C19 C5 3.5813(18) 1_455 no
C19 C4 3.4288(19) 1_455 no

loop_
_geom_torsion_atom_site_label_1
_geom_torsion_atom_site_label_2
_geom_torsion_atom_site_label_3
_geom_torsion_atom_site_label_4
_geom_torsion
_geom_torsion_publ_flag
C24 O2 C23 O3 0.02(18) no
C24 O2 C23 N2 -179.75(9) no
C23 O2 C24 C25 177.58(11) no
C23 O2 C24 C26 -64.55(14) no
C23 O2 C24 C27 60.04(14) no
C8 N1 C1 C2 179.72(11) no
C8 N1 C1 C6 -0.06(13) no
C1 N1 C8 C7 -1.81(12) no
C1 N1 C8 C9 -175.28(10) no
C16 N2 C9 C8 -176.75(10) no
C16 N2 C9 C10 -0.53(12) no
C23 N2 C9 C8 10.77(16) no
C23 N2 C9 C10 -173.00(10) no
C9 N2 C16 C11 0.06(12) no
C9 N2 C16 C15 -179.17(11) no
C23 N2 C16 C11 171.69(10) no
C23 N2 C16 C15 -7.54(18) no
C9 N2 C23 O2 -180.00(11) no
C9 N2 C23 O3 0.22(17) no
C16 N2 C23 O2 9.35(16) no
C16 N2 C23 O3 -170.44(11) no
N1 C1 C2 C3 179.18(11) no
C6 C1 C2 C3 -1.06(18) no
N1 C1 C6 C5 -179.93(11) no
N1 C1 C6 C7 1.91(13) no
C2 C1 C6 C5 0.28(18) no
C2 C1 C6 C7 -177.88(11) no
C1 C2 C3 C4 0.76(19) no
C2 C3 C4 C5 0.3(2) no
C3 C4 C5 C6 -1.1(2) no
C4 C5 C6 C1 0.80(19) no
C4 C5 C6 C7 178.35(13) no
C1 C6 C7 O1 172.47(13) no
C1 C6 C7 C8 -2.68(11) no
C5 C6 C7 O1 -5.4(2) no
C5 C6 C7 C8 179.50(13) no
O1 C7 C8 N1 -172.46(12) no
O1 C7 C8 C9 0.75(19) no
C6 C7 C8 N1 2.89(12) no
C6 C7 C8 C9 176.10(10) no
N1 C8 C9 N2 -125.00(12) no
N1 C8 C9 C10 59.48(17) no
C7 C8 C9 N2 62.43(15) no
C7 C8 C9 C10 -113.08(14) no
N2 C9 C10 C11 0.76(13) no
N2 C9 C10 C17 -173.10(11) no
C8 C9 C10 C11 176.74(11) no
C8 C9 C10 C17 2.9(2) no
C9 C10 C11 C12 177.62(12) no
C9 C10 C11 C16 -0.72(13) no
C17 C10 C11 C12 -8.3(2) no
C17 C10 C11 C16 173.37(10) no
C9 C10 C17 C18 -50.45(18) no
C9 C10 C17 C22 129.75(13) no
C11 C10 C17 C18 136.72(12) no
C11 C10 C17 C22 -43.08(17) no
C10 C11 C12 C13 -179.56(12) no
C16 C11 C12 C13 -1.39(16) no
C10 C11 C16 N2 0.40(12) no
C10 C11 C16 C15 179.72(10) no
C12 C11 C16 N2 -178.18(10) no
C12 C11 C16 C15 1.14(16) no
C11 C12 C13 C14 0.48(17) no
C12 C13 C14 C15 0.72(18) no
C13 C14 C15 C16 -0.98(17) no
C14 C15 C16 N2 179.18(10) no
C14 C15 C16 C11 0.04(16) no
C10 C17 C18 C19 179.64(11) no
C22 C17 C18 C19 -0.56(18) no
C10 C17 C22 C21 179.16(12) no
C18 C17 C22 C21 -0.66(19) no
C17 C18 C19 C20 1.73(18) no
C18 C19 C20 C21 -1.7(2) no
C19 C20 C21 C22 0.5(2) no
C20 C21 C22 C17 0.7(2) no
